data_1517687
loop_
_publ_author_name
'Xue-Qin Song'
'Ding-Ye Xing'
'Yao-Kun Lei'
'Meng-Meng Zhao'
'Guo-Quan Cheng'
'Xiao-Run Wang'
'Yun-Qiao Peng'

_publ_section_title
;
 Lanthanide coordination polymers constructed by a new semirigid bridging
 salicylamide ligand: Synthesis, supramolecular structure and luminescence
 properties
;
_journal_name_full
;
Inorganica Chimica Acta
;
_journal_page_first 113
_journal_page_last 122
_journal_volume 404
_journal_year 2013
_chemical_formula_sum 'C40 H44 Er N7 O18'
_chemical_formula_weight 1078.08
_space_group_IT_number 2
_symmetry_cell_setting triclinic
_symmetry_space_group_name_Hall '-P 1'
_symmetry_space_group_name_H-M 'P -1'
_atom_sites_solution_hydrogens geom
_atom_sites_solution_primary direct
_atom_sites_solution_secondary difmap
_cell_angle_alpha 82.172(3)
_cell_angle_beta 81.881(3)
_cell_angle_gamma 66.876(2)
_cell_formula_units_Z 2
_cell_length_a 10.2963(15)
_cell_length_b 12.1680(18)
_cell_length_c 19.578(3)
_cell_measurement_reflns_used 4329
_cell_measurement_temperature 296(2)
_cell_measurement_theta_max 23.58
_cell_measurement_theta_min 2.38
_cell_volume 2224.4(6)
_computing_cell_refinement 'Bruker SMART'
_computing_data_collection 'Bruker SMART'
_computing_data_reduction 'Bruker SAINT'
_computing_molecular_graphics 'Bruker SHELXTL'
_computing_publication_material 'Bruker SHELXTL'
_computing_structure_refinement 'SHELXL-97 (Sheldrick, 1997)'
_computing_structure_solution 'SHELXS-97 (Sheldrick, 1990)'
_diffrn_ambient_temperature 296(2)
_diffrn_measured_fraction_theta_full 0.980
_diffrn_measured_fraction_theta_max 0.980
_diffrn_measurement_device_type 'CCD area detector'
_diffrn_measurement_method 'phi and omega scans'
_diffrn_radiation_monochromator graphite
_diffrn_radiation_source 'fine-focus sealed tube'
_diffrn_radiation_type MoK\a
_diffrn_radiation_wavelength 0.71073
_diffrn_reflns_av_R_equivalents 0.0235
_diffrn_reflns_av_sigmaI/netI 0.0444
_diffrn_reflns_limit_h_max 12
_diffrn_reflns_limit_h_min -12
_diffrn_reflns_limit_k_max 14
_diffrn_reflns_limit_k_min -5
_diffrn_reflns_limit_l_max 23
_diffrn_reflns_limit_l_min -23
_diffrn_reflns_number 11234
_diffrn_reflns_theta_full 25.00
_diffrn_reflns_theta_max 25.00
_diffrn_reflns_theta_min 1.83
_exptl_absorpt_coefficient_mu 1.970
_exptl_absorpt_correction_type none
_exptl_crystal_colour pink
_exptl_crystal_density_diffrn 1.609
_exptl_crystal_density_method 'not measured'
_exptl_crystal_description block
_exptl_crystal_F_000 2250
_exptl_crystal_size_max 0.23
_exptl_crystal_size_mid 0.18
_exptl_crystal_size_min 0.15
_refine_diff_density_max 1.223
_refine_diff_density_min -0.480
_refine_diff_density_rms 0.089
_refine_ls_extinction_method none
_refine_ls_goodness_of_fit_ref 1.047
_refine_ls_matrix_type full
_refine_ls_number_parameters 599
_refine_ls_number_reflns 7690
_refine_ls_number_restraints 0
_refine_ls_restrained_S_all 1.047
_refine_ls_R_factor_all 0.0403
_refine_ls_R_factor_gt 0.0343
_refine_ls_shift/su_max 0.001
_refine_ls_shift/su_mean 0.000
_refine_ls_structure_factor_coef Fsqd
_refine_ls_weighting_details 'calc w=1/[\s^2^(Fo^2^)+(0.0539P)^2^+0.6585P] where P=(Fo^2^+2Fc^2^)/3'
_refine_ls_weighting_scheme calc
_refine_ls_wR_factor_gt 0.0870
_refine_ls_wR_factor_ref 0.0951
_reflns_number_gt 6850
_reflns_number_total 7690
_reflns_threshold_expression >2sigma(I)
_cod_data_source_file ICA-2013-404-113-122-1.cif
_cod_data_source_block s1
_cod_original_sg_symbol_H-M P-1
_cod_database_code 1517687

loop_
_symmetry_equiv_pos_as_xyz
'x, y, z'
'-x, -y, -z'

loop_
_atom_site_label
_atom_site_type_symbol
_atom_site_fract_x
_atom_site_fract_y
_atom_site_fract_z
_atom_site_U_iso_or_equiv
_atom_site_adp_type
_atom_site_occupancy
_atom_site_symmetry_multiplicity
_atom_site_calc_flag
_atom_site_refinement_flags
Er1 Er 0.673242(19) 0.709067(15) 0.285039(10) 0.03674(8) Uani 1 1 d .
N1 N 0.3655(4) 0.8817(3) 0.13569(19) 0.0444(9) Uani 1 1 d .
H1 H 0.3137 0.9404 0.1093 0.053 Uiso 1 1 calc R
N2 N 0.3590(5) 0.6191(4) 0.1891(2) 0.0558(11) Uani 1 1 d .
N3 N 0.8142(4) 0.3990(3) 0.4279(2) 0.0440(9) Uani 1 1 d .
H3 H 0.8751 0.3332 0.4451 0.053 Uiso 1 1 calc R
N4 N 0.6448(5) 0.3487(4) 0.3190(2) 0.0618(12) Uani 1 1 d .
N5 N 0.8338(4) 0.5519(4) 0.1797(2) 0.0538(10) Uani 1 1 d .
N6 N 0.5317(5) 0.8379(4) 0.4031(3) 0.0645(12) Uani 1 1 d .
N7 N 0.8407(5) 0.8474(4) 0.2333(2) 0.0529(10) Uani 1 1 d .
O1 O 0.4734(3) 0.8319(3) 0.23335(16) 0.0475(8) Uani 1 1 d .
O2 O 0.1123(3) 1.0529(3) 0.15369(16) 0.0441(7) Uani 1 1 d .
O3 O 0.2142(4) 1.0786(3) 0.01004(18) 0.0602(9) Uani 1 1 d .
O4 O 0.7811(3) 0.5827(3) 0.37588(16) 0.0461(7) Uani 1 1 d .
O5 O 1.0689(3) 0.2636(3) 0.45742(18) 0.0489(8) Uani 1 1 d .
O6 O 0.9715(4) 0.1433(3) 0.6039(2) 0.0639(10) Uani 1 1 d .
O7 O 0.7497(4) 0.6593(3) 0.16547(17) 0.0541(8) Uani 1 1 d .
O8 O 0.8556(4) 0.5212(3) 0.24248(18) 0.0558(9) Uani 1 1 d .
O9 O 0.8902(5) 0.4838(4) 0.1350(2) 0.0878(14) Uani 1 1 d .
O10 O 0.4911(4) 0.7624(4) 0.3846(2) 0.0678(10) Uani 1 1 d .
O11 O 0.6369(4) 0.8507(3) 0.3666(2) 0.0633(9) Uani 1 1 d .
O12 O 0.4757(6) 0.8951(5) 0.4526(3) 0.1089(18) Uani 1 1 d .
O13 O 0.8894(3) 0.7454(3) 0.26884(18) 0.0529(8) Uani 1 1 d .
O14 O 0.7113(4) 0.8832(3) 0.22182(18) 0.0548(8) Uani 1 1 d .
O15 O 0.9125(5) 0.9047(4) 0.2127(2) 0.0823(13) Uani 1 1 d .
O16 O 0.5560(4) 0.5861(3) 0.27874(18) 0.0576(9) Uani 1 1 d .
H16C H 0.4944 0.5998 0.2507 0.069 Uiso 1 1 d R
H16D H 0.5865 0.5119 0.2926 0.069 Uiso 1 1 d R
O17 O 0.4271(6) 0.3709(5) 0.0631(3) 0.1146(18) Uani 1 1 d .
O18 O 0.5823(9) 0.2313(7) 0.1179(5) 0.173(3) Uani 1 1 d .
C1 C 0.3850(4) 0.9059(4) 0.1963(2) 0.0369(9) Uani 1 1 d .
C2 C 0.2976(4) 1.0287(4) 0.2194(2) 0.0352(9) Uani 1 1 d .
C3 C 0.1636(5) 1.1005(4) 0.1979(2) 0.0407(10) Uani 1 1 d .
C4 C 0.0868(5) 1.2113(4) 0.2238(2) 0.0501(12) Uani 1 1 d .
H4 H -0.0034 1.2580 0.2106 0.060 Uiso 1 1 calc R
C5 C 0.1461(6) 1.2509(5) 0.2692(3) 0.0573(13) Uani 1 1 d .
H5 H 0.0956 1.3253 0.2863 0.069 Uiso 1 1 calc R
C6 C 0.2788(6) 1.1822(5) 0.2899(3) 0.0611(14) Uani 1 1 d .
H6 H 0.3177 1.2108 0.3201 0.073 Uiso 1 1 calc R
C7 C 0.3539(5) 1.0715(4) 0.2658(2) 0.0496(11) Uani 1 1 d .
H7 H 0.4428 1.0248 0.2805 0.060 Uiso 1 1 calc R
C8 C -0.0055(5) 1.1288(4) 0.1151(2) 0.0489(11) Uani 1 1 d .
H8A H 0.0040 1.2043 0.0983 0.059 Uiso 1 1 calc R
H8B H -0.0942 1.1454 0.1443 0.059 Uiso 1 1 calc R
C9 C 0.1087(5) 1.0395(4) 0.0024(2) 0.0471(11) Uani 1 1 d .
C10 C -0.0031(5) 1.0625(4) 0.0553(2) 0.0428(10) Uani 1 1 d .
C11 C -0.1094(5) 1.0214(4) 0.0525(2) 0.0471(11) Uani 1 1 d .
H11 H -0.1826 1.0348 0.0881 0.056 Uiso 1 1 calc R
C12 C 0.3170(6) 1.0722(6) -0.0464(3) 0.0710(16) Uani 1 1 d .
H12A H 0.3622 0.9910 -0.0585 0.106 Uiso 1 1 calc R
H12B H 0.3868 1.0981 -0.0340 0.106 Uiso 1 1 calc R
H12C H 0.2723 1.1232 -0.0853 0.106 Uiso 1 1 calc R
C13 C 0.4250(5) 0.7633(4) 0.1103(3) 0.0466(11) Uani 1 1 d .
H13A H 0.5173 0.7185 0.1272 0.056 Uiso 1 1 calc R
H13B H 0.4380 0.7713 0.0601 0.056 Uiso 1 1 calc R
C14 C 0.3282(5) 0.6956(4) 0.1342(2) 0.0465(11) Uani 1 1 d .
C15 C 0.2133(6) 0.7151(5) 0.0988(3) 0.0640(14) Uani 1 1 d .
H15 H 0.1945 0.7691 0.0595 0.077 Uiso 1 1 calc R
C16 C 0.1268(6) 0.6526(6) 0.1230(4) 0.0790(18) Uani 1 1 d .
H16 H 0.0471 0.6653 0.1010 0.095 Uiso 1 1 calc R
C17 C 0.1601(6) 0.5731(6) 0.1789(4) 0.0773(18) Uani 1 1 d .
H17 H 0.1049 0.5285 0.1955 0.093 Uiso 1 1 calc R
C18 C 0.2759(7) 0.5589(6) 0.2108(3) 0.0727(16) Uani 1 1 d .
H18 H 0.2976 0.5042 0.2496 0.087 Uiso 1 1 calc R
C19 C 0.8602(4) 0.4857(4) 0.4038(2) 0.0347(9) Uani 1 1 d .
C20 C 1.0098(4) 0.4656(3) 0.4125(2) 0.0331(9) Uani 1 1 d .
C21 C 1.1098(4) 0.3579(4) 0.4402(2) 0.0353(9) Uani 1 1 d .
C22 C 1.2465(4) 0.3476(4) 0.4473(2) 0.0417(10) Uani 1 1 d .
H22 H 1.3126 0.2756 0.4649 0.050 Uiso 1 1 calc R
C23 C 1.2827(5) 0.4461(4) 0.4279(3) 0.0497(11) Uani 1 1 d .
H23 H 1.3738 0.4403 0.4329 0.060 Uiso 1 1 calc R
C24 C 1.1862(5) 0.5528(4) 0.4013(3) 0.0512(12) Uani 1 1 d .
H24 H 1.2122 0.6182 0.3881 0.061 Uiso 1 1 calc R
C25 C 1.0513(5) 0.5624(4) 0.3941(2) 0.0430(10) Uani 1 1 d .
H25 H 0.9864 0.6350 0.3765 0.052 Uiso 1 1 calc R
C26 C 1.1613(5) 0.1509(4) 0.4893(3) 0.0497(12) Uani 1 1 d .
H26A H 1.1821 0.1610 0.5343 0.060 Uiso 1 1 calc R
H26B H 1.2497 0.1179 0.4603 0.060 Uiso 1 1 calc R
C27 C 0.9829(5) 0.0710(4) 0.5538(3) 0.0516(12) Uani 1 1 d .
C28 C 1.0786(5) 0.0712(4) 0.4962(3) 0.0501(12) Uani 1 1 d .
C29 C 1.0958(5) 0.0004(4) 0.4432(3) 0.0518(12) Uani 1 1 d .
H29 H 1.1608 0.0006 0.4051 0.062 Uiso 1 1 calc R
C30 C 0.8822(7) 0.1367(6) 0.6659(3) 0.0742(17) Uani 1 1 d .
H30A H 0.7851 0.1680 0.6556 0.111 Uiso 1 1 calc R
H30B H 0.8927 0.1831 0.6991 0.111 Uiso 1 1 calc R
H30C H 0.9086 0.0546 0.6847 0.111 Uiso 1 1 calc R
C31 C 0.6706(5) 0.4043(4) 0.4278(3) 0.0490(11) Uani 1 1 d .
H31A H 0.6106 0.4840 0.4101 0.059 Uiso 1 1 calc R
H31B H 0.6332 0.3895 0.4750 0.059 Uiso 1 1 calc R
C32 C 0.6674(5) 0.3140(4) 0.3844(3) 0.0473(11) Uani 1 1 d .
C33 C 0.6450(8) 0.2703(6) 0.2778(4) 0.0807(18) Uani 1 1 d .
H33 H 0.6280 0.2962 0.2318 0.097 Uiso 1 1 calc R
C34 C 0.6691(8) 0.1538(6) 0.3003(5) 0.090(2) Uani 1 1 d .
H34 H 0.6716 0.1002 0.2700 0.108 Uiso 1 1 calc R
C35 C 0.6891(8) 0.1185(6) 0.3673(5) 0.096(2) Uani 1 1 d .
H35 H 0.7034 0.0399 0.3844 0.115 Uiso 1 1 calc R
C36 C 0.6885(7) 0.1992(5) 0.4106(4) 0.083(2) Uani 1 1 d .
H36 H 0.7024 0.1755 0.4571 0.099 Uiso 1 1 calc R
C37 C 0.5509(10) 0.3264(8) 0.0867(4) 0.099(3) Uani 1 1 d .
C38 C 0.6317(9) 0.4067(8) 0.0748(4) 0.108(3) Uani 1 1 d .
H38A H 0.6169 0.4484 0.1152 0.162 Uiso 1 1 calc R
H38B H 0.5994 0.4637 0.0358 0.162 Uiso 1 1 calc R
H38C H 0.7310 0.3595 0.0656 0.162 Uiso 1 1 calc R
C39 C 0.3343(10) 0.3021(8) 0.0757(5) 0.110(3) Uani 1 1 d .
H39A H 0.2992 0.2988 0.1243 0.132 Uiso 1 1 calc R
H39B H 0.3864 0.2207 0.0631 0.132 Uiso 1 1 calc R
C40 C 0.2131(10) 0.3653(8) 0.0320(5) 0.121(3) Uani 1 1 d .
H40A H 0.1574 0.4430 0.0477 0.181 Uiso 1 1 calc R
H40B H 0.1548 0.3191 0.0358 0.181 Uiso 1 1 calc R
H40C H 0.2495 0.3741 -0.0155 0.181 Uiso 1 1 calc R

loop_
_atom_site_aniso_label
_atom_site_aniso_U_11
_atom_site_aniso_U_22
_atom_site_aniso_U_33
_atom_site_aniso_U_23
_atom_site_aniso_U_13
_atom_site_aniso_U_12
Er1 0.03472(12) 0.02871(12) 0.04323(13) 0.00142(8) -0.01531(8) -0.00591(8)
N1 0.047(2) 0.0342(19) 0.046(2) -0.0027(16) -0.0168(17) -0.0048(17)
N2 0.055(3) 0.063(3) 0.055(3) -0.001(2) -0.014(2) -0.029(2)
N3 0.0349(19) 0.039(2) 0.056(2) 0.0065(17) -0.0179(17) -0.0109(17)
N4 0.081(3) 0.043(2) 0.066(3) -0.001(2) -0.018(2) -0.026(2)
N5 0.041(2) 0.051(2) 0.064(3) -0.015(2) -0.011(2) -0.007(2)
N6 0.058(3) 0.061(3) 0.060(3) -0.015(2) -0.019(2) 0.000(2)
N7 0.068(3) 0.050(2) 0.046(2) 0.0034(19) -0.011(2) -0.029(2)
O1 0.0439(17) 0.0357(16) 0.0544(19) -0.0020(14) -0.0254(15) 0.0001(14)
O2 0.0379(16) 0.0400(17) 0.0522(18) -0.0016(14) -0.0231(14) -0.0069(14)
O3 0.054(2) 0.084(3) 0.053(2) -0.0020(19) -0.0096(17) -0.037(2)
O4 0.0425(17) 0.0374(17) 0.0521(19) 0.0071(14) -0.0201(15) -0.0070(14)
O5 0.0345(16) 0.0281(15) 0.082(2) 0.0143(15) -0.0216(15) -0.0111(13)
O6 0.065(2) 0.051(2) 0.082(3) -0.0009(19) -0.007(2) -0.0313(19)
O7 0.052(2) 0.0469(19) 0.052(2) -0.0010(16) -0.0101(16) -0.0066(17)
O8 0.049(2) 0.0459(19) 0.062(2) -0.0015(16) -0.0181(17) -0.0039(16)
O9 0.081(3) 0.077(3) 0.083(3) -0.041(2) -0.011(2) 0.006(2)
O10 0.049(2) 0.082(3) 0.063(2) -0.005(2) -0.0083(18) -0.014(2)
O11 0.071(3) 0.054(2) 0.062(2) -0.0114(18) -0.007(2) -0.019(2)
O12 0.096(4) 0.135(5) 0.080(3) -0.057(3) 0.009(3) -0.017(3)
O13 0.0483(19) 0.0499(19) 0.061(2) 0.0117(17) -0.0159(16) -0.0208(16)
O14 0.058(2) 0.0464(19) 0.060(2) 0.0083(16) -0.0227(17) -0.0183(17)
O15 0.096(3) 0.083(3) 0.085(3) 0.024(2) -0.018(2) -0.059(3)
O16 0.065(2) 0.0435(18) 0.072(2) 0.0104(17) -0.0358(18) -0.0241(17)
O17 0.105(4) 0.100(4) 0.133(5) 0.009(4) -0.013(4) -0.039(4)
O18 0.188(8) 0.108(5) 0.206(8) 0.001(6) -0.045(7) -0.033(5)
C1 0.035(2) 0.033(2) 0.043(2) 0.0004(18) -0.0131(19) -0.0113(19)
C2 0.037(2) 0.032(2) 0.037(2) 0.0038(17) -0.0139(18) -0.0121(18)
C3 0.045(2) 0.037(2) 0.036(2) 0.0020(18) -0.0104(19) -0.012(2)
C4 0.046(3) 0.041(3) 0.050(3) -0.004(2) -0.014(2) 0.001(2)
C5 0.062(3) 0.043(3) 0.057(3) -0.014(2) -0.013(3) -0.004(2)
C6 0.073(4) 0.048(3) 0.059(3) -0.017(2) -0.028(3) -0.009(3)
C7 0.052(3) 0.044(3) 0.051(3) -0.005(2) -0.022(2) -0.010(2)
C8 0.039(2) 0.051(3) 0.048(3) -0.004(2) -0.019(2) -0.003(2)
C9 0.035(2) 0.058(3) 0.047(3) 0.007(2) -0.018(2) -0.015(2)
C10 0.037(2) 0.048(3) 0.041(2) 0.005(2) -0.017(2) -0.012(2)
C11 0.040(2) 0.059(3) 0.038(2) 0.005(2) -0.012(2) -0.014(2)
C12 0.063(4) 0.098(5) 0.066(4) 0.001(3) -0.006(3) -0.048(4)
C13 0.041(2) 0.043(3) 0.052(3) -0.010(2) -0.009(2) -0.009(2)
C14 0.041(2) 0.044(3) 0.053(3) -0.016(2) -0.008(2) -0.010(2)
C15 0.057(3) 0.058(3) 0.074(4) -0.001(3) -0.026(3) -0.014(3)
C16 0.054(3) 0.084(4) 0.107(5) -0.010(4) -0.028(3) -0.028(3)
C17 0.059(4) 0.087(5) 0.099(5) -0.007(4) -0.006(3) -0.042(4)
C18 0.072(4) 0.080(4) 0.067(4) 0.006(3) -0.013(3) -0.032(4)
C19 0.036(2) 0.034(2) 0.035(2) -0.0032(17) -0.0110(17) -0.0115(19)
C20 0.036(2) 0.030(2) 0.034(2) -0.0001(17) -0.0112(17) -0.0120(18)
C21 0.035(2) 0.033(2) 0.038(2) -0.0025(18) -0.0087(18) -0.0120(18)
C22 0.034(2) 0.037(2) 0.055(3) 0.000(2) -0.011(2) -0.0137(19)
C23 0.041(3) 0.052(3) 0.060(3) -0.005(2) -0.007(2) -0.022(2)
C24 0.056(3) 0.046(3) 0.062(3) 0.007(2) -0.014(2) -0.031(2)
C25 0.052(3) 0.032(2) 0.047(3) 0.0064(19) -0.017(2) -0.017(2)
C26 0.037(2) 0.033(2) 0.076(3) 0.014(2) -0.020(2) -0.012(2)
C27 0.052(3) 0.033(2) 0.070(3) 0.012(2) -0.020(3) -0.017(2)
C28 0.041(3) 0.032(2) 0.077(4) 0.014(2) -0.022(2) -0.014(2)
C29 0.043(3) 0.039(3) 0.074(3) 0.014(2) -0.016(2) -0.019(2)
C30 0.090(5) 0.078(4) 0.063(4) -0.002(3) -0.011(3) -0.041(4)
C31 0.035(2) 0.053(3) 0.059(3) 0.004(2) -0.015(2) -0.016(2)
C32 0.036(2) 0.041(2) 0.068(3) 0.008(2) -0.019(2) -0.018(2)
C33 0.099(5) 0.066(4) 0.086(5) -0.014(3) -0.023(4) -0.034(4)
C34 0.088(5) 0.060(4) 0.134(7) -0.028(4) -0.036(5) -0.024(4)
C35 0.109(6) 0.045(3) 0.148(7) 0.012(4) -0.060(5) -0.035(4)
C36 0.093(5) 0.055(3) 0.111(5) 0.025(3) -0.055(4) -0.035(3)
C37 0.103(6) 0.079(5) 0.084(5) -0.016(4) -0.025(4) 0.005(5)
C38 0.100(6) 0.106(6) 0.102(6) -0.009(5) -0.011(5) -0.021(5)
C39 0.114(7) 0.105(6) 0.115(7) -0.003(5) 0.002(5) -0.051(6)
C40 0.121(7) 0.108(7) 0.129(7) -0.037(6) 0.006(6) -0.036(6)

loop_
_atom_type_symbol
_atom_type_description
_atom_type_scat_dispersion_real
_atom_type_scat_dispersion_imag
_atom_type_scat_source
C C 0.0033 0.0016 'International Tables Vol C Tables 4.2.6.8 and 6.1.1.4'
H H 0.0000 0.0000 'International Tables Vol C Tables 4.2.6.8 and 6.1.1.4'
N N 0.0061 0.0033 'International Tables Vol C Tables 4.2.6.8 and 6.1.1.4'
O O 0.0106 0.0060 'International Tables Vol C Tables 4.2.6.8 and 6.1.1.4'
Er Er -0.2586 4.9576 'International Tables Vol C Tables 4.2.6.8 and 6.1.1.4'

loop_
_geom_angle_atom_site_label_1
_geom_angle_atom_site_label_2
_geom_angle_atom_site_label_3
_geom_angle
_geom_angle_site_symmetry_1
_geom_angle_site_symmetry_3
O16 Er1 O4 88.26(11) . .
O16 Er1 O1 76.04(11) . .
O4 Er1 O1 151.11(12) . .
O16 Er1 O11 130.34(14) . .
O4 Er1 O11 79.59(12) . .
O1 Er1 O11 92.14(12) . .
O16 Er1 O13 149.88(13) . .
O4 Er1 O13 82.08(11) . .
O1 Er1 O13 122.97(11) . .
O11 Er1 O13 75.87(13) . .
O16 Er1 O7 80.28(12) . .
O4 Er1 O7 121.57(11) . .
O1 Er1 O7 80.01(11) . .
O11 Er1 O7 145.79(13) . .
O13 Er1 O7 80.71(12) . .
O16 Er1 O14 140.40(11) . .
O4 Er1 O14 130.89(11) . .
O1 Er1 O14 70.28(11) . .
O11 Er1 O14 72.01(13) . .
O13 Er1 O14 52.87(11) . .
O7 Er1 O14 74.01(12) . .
O16 Er1 O10 78.34(14) . .
O4 Er1 O10 75.79(12) . .
O1 Er1 O10 77.35(12) . .
O11 Er1 O10 52.00(14) . .
O13 Er1 O10 125.85(13) . .
O7 Er1 O10 151.93(13) . .
O14 Er1 O10 112.87(13) . .
O16 Er1 O8 74.08(12) . .
O4 Er1 O8 69.90(11) . .
O1 Er1 O8 126.33(11) . .
O11 Er1 O8 140.64(12) . .
O13 Er1 O8 75.81(12) . .
O7 Er1 O8 51.79(11) . .
O14 Er1 O8 110.22(12) . .
O10 Er1 O8 136.06(13) . .
C1 N1 C13 124.9(4) . .
C1 N1 H1 117.6 . .
C13 N1 H1 117.6 . .
C14 N2 C18 118.1(5) . .
C19 N3 C31 126.3(4) . .
C19 N3 H3 116.9 . .
C31 N3 H3 116.9 . .
C32 N4 C33 119.5(5) . .
O9 N5 O8 122.3(4) . .
O9 N5 O7 121.4(5) . .
O8 N5 O7 116.3(4) . .
O12 N6 O10 123.3(6) . .
O12 N6 O11 121.1(6) . .
O10 N6 O11 115.6(4) . .
O15 N7 O14 122.5(4) . .
O15 N7 O13 122.2(5) . .
O14 N7 O13 115.3(4) . .
C1 O1 Er1 166.8(3) . .
C3 O2 C8 120.5(3) . .
C9 O3 C12 117.4(4) . .
C19 O4 Er1 154.7(3) . .
C21 O5 C26 121.6(3) . .
C27 O6 C30 117.5(4) . .
N5 O7 Er1 96.5(3) . .
N5 O8 Er1 94.9(3) . .
N6 O10 Er1 94.4(3) . .
N6 O11 Er1 98.0(3) . .
N7 O13 Er1 96.7(3) . .
N7 O14 Er1 95.2(2) . .
Er1 O16 H16C 124.3 . .
Er1 O16 H16D 124.2 . .
H16C O16 H16D 108.3 . .
C37 O17 C39 119.8(7) . .
O1 C1 N1 122.2(4) . .
O1 C1 C2 119.8(4) . .
N1 C1 C2 118.0(4) . .
C7 C2 C3 118.9(4) . .
C7 C2 C1 117.3(4) . .
C3 C2 C1 123.8(4) . .
O2 C3 C4 123.2(4) . .
O2 C3 C2 116.4(4) . .
C4 C3 C2 120.4(4) . .
C5 C4 C3 119.1(4) . .
C5 C4 H4 120.4 . .
C3 C4 H4 120.4 . .
C6 C5 C4 121.1(5) . .
C6 C5 H5 119.4 . .
C4 C5 H5 119.4 . .
C7 C6 C5 120.1(5) . .
C7 C6 H6 120.0 . .
C5 C6 H6 120.0 . .
C6 C7 C2 120.4(4) . .
C6 C7 H7 119.8 . .
C2 C7 H7 119.8 . .
O2 C8 C10 107.1(4) . .
O2 C8 H8A 110.3 . .
C10 C8 H8A 110.3 . .
O2 C8 H8B 110.3 . .
C10 C8 H8B 110.3 . .
H8A C8 H8B 108.5 . .
O3 C9 C11 124.1(4) . 2_575
O3 C9 C10 116.1(4) . .
C11 C9 C10 119.7(4) 2_575 .
C11 C10 C9 119.3(4) . .
C11 C10 C8 120.4(4) . .
C9 C10 C8 120.3(4) . .
C10 C11 C9 120.9(4) . 2_575
C10 C11 H11 119.5 . .
C9 C11 H11 119.5 2_575 .
O3 C12 H12A 109.5 . .
O3 C12 H12B 109.5 . .
H12A C12 H12B 109.5 . .
O3 C12 H12C 109.5 . .
H12A C12 H12C 109.5 . .
H12B C12 H12C 109.5 . .
N1 C13 C14 110.8(4) . .
N1 C13 H13A 109.5 . .
C14 C13 H13A 109.5 . .
N1 C13 H13B 109.5 . .
C14 C13 H13B 109.5 . .
H13A C13 H13B 108.1 . .
N2 C14 C15 122.4(5) . .
N2 C14 C13 117.1(4) . .
C15 C14 C13 120.4(5) . .
C14 C15 C16 118.5(5) . .
C14 C15 H15 120.8 . .
C16 C15 H15 120.8 . .
C17 C16 C15 118.8(6) . .
C17 C16 H16 120.6 . .
C15 C16 H16 120.6 . .
C16 C17 C18 119.0(6) . .
C16 C17 H17 120.5 . .
C18 C17 H17 120.5 . .
N2 C18 C17 123.2(6) . .
N2 C18 H18 118.4 . .
C17 C18 H18 118.4 . .
O4 C19 N3 121.5(4) . .
O4 C19 C20 120.3(4) . .
N3 C19 C20 118.2(3) . .
C25 C20 C21 117.8(4) . .
C25 C20 C19 117.3(4) . .
C21 C20 C19 124.9(4) . .
O5 C21 C22 121.6(4) . .
O5 C21 C20 117.4(3) . .
C22 C21 C20 121.0(4) . .
C23 C22 C21 118.9(4) . .
C23 C22 H22 120.5 . .
C21 C22 H22 120.5 . .
C24 C23 C22 121.0(4) . .
C24 C23 H23 119.5 . .
C22 C23 H23 119.5 . .
C25 C24 C23 119.9(4) . .
C25 C24 H24 120.1 . .
C23 C24 H24 120.1 . .
C24 C25 C20 121.4(4) . .
C24 C25 H25 119.3 . .
C20 C25 H25 119.3 . .
O5 C26 C28 104.3(3) . .
O5 C26 H26A 110.9 . .
C28 C26 H26A 110.9 . .
O5 C26 H26B 110.9 . .
C28 C26 H26B 110.9 . .
H26A C26 H26B 108.9 . .
O6 C27 C28 116.9(4) . .
O6 C27 C29 124.3(5) . 2_756
C28 C27 C29 118.8(5) . 2_756
C29 C28 C27 120.2(4) . .
C29 C28 C26 119.1(5) . .
C27 C28 C26 120.7(5) . .
C28 C29 C27 121.0(5) . 2_756
C28 C29 H29 119.5 . .
C27 C29 H29 119.5 2_756 .
O6 C30 H30A 109.5 . .
O6 C30 H30B 109.5 . .
H30A C30 H30B 109.5 . .
O6 C30 H30C 109.5 . .
H30A C30 H30C 109.5 . .
H30B C30 H30C 109.5 . .
N3 C31 C32 111.2(4) . .
N3 C31 H31A 109.4 . .
C32 C31 H31A 109.4 . .
N3 C31 H31B 109.4 . .
C32 C31 H31B 109.4 . .
H31A C31 H31B 108.0 . .
N4 C32 C36 120.7(5) . .
N4 C32 C31 117.4(4) . .
C36 C32 C31 121.9(5) . .
N4 C33 C34 122.6(7) . .
N4 C33 H33 118.7 . .
C34 C33 H33 118.7 . .
C35 C34 C33 118.1(7) . .
C35 C34 H34 120.9 . .
C33 C34 H34 120.9 . .
C34 C35 C36 119.8(6) . .
C34 C35 H35 120.1 . .
C36 C35 H35 120.1 . .
C32 C36 C35 119.2(6) . .
C32 C36 H36 120.4 . .
C35 C36 H36 120.4 . .
O18 C37 O17 116.7(10) . .
O18 C37 C38 127.9(9) . .
O17 C37 C38 115.2(8) . .
C37 C38 H38A 109.5 . .
C37 C38 H38B 109.5 . .
H38A C38 H38B 109.5 . .
C37 C38 H38C 109.5 . .
H38A C38 H38C 109.5 . .
H38B C38 H38C 109.5 . .
O17 C39 C40 107.2(7) . .
O17 C39 H39A 110.3 . .
C40 C39 H39A 110.3 . .
O17 C39 H39B 110.3 . .
C40 C39 H39B 110.3 . .
H39A C39 H39B 108.5 . .
C39 C40 H40A 109.5 . .
C39 C40 H40B 109.5 . .
H40A C40 H40B 109.5 . .
C39 C40 H40C 109.5 . .
H40A C40 H40C 109.5 . .
H40B C40 H40C 109.5 . .

loop_
_geom_bond_atom_site_label_1
_geom_bond_atom_site_label_2
_geom_bond_distance
_geom_bond_site_symmetry_2
Er1 O16 2.284(3) .
Er1 O4 2.287(3) .
Er1 O1 2.292(3) .
Er1 O11 2.394(4) .
Er1 O13 2.405(3) .
Er1 O7 2.441(3) .
Er1 O14 2.445(3) .
Er1 O10 2.469(4) .
Er1 O8 2.480(3) .
N1 C1 1.320(5) .
N1 C13 1.454(6) .
N1 H1 0.8600 .
N2 C14 1.308(6) .
N2 C18 1.325(7) .
N3 C19 1.324(5) .
N3 C31 1.454(5) .
N3 H3 0.8600 .
N4 C32 1.316(6) .
N4 C33 1.330(7) .
N5 O9 1.210(5) .
N5 O8 1.260(5) .
N5 O7 1.271(5) .
N6 O12 1.213(6) .
N6 O10 1.259(6) .
N6 O11 1.262(6) .
N7 O15 1.200(5) .
N7 O14 1.272(5) .
N7 O13 1.284(5) .
O1 C1 1.237(5) .
O2 C3 1.367(5) .
O2 C8 1.443(5) .
O3 C9 1.379(5) .
O3 C12 1.406(6) .
O4 C19 1.246(5) .
O5 C21 1.357(5) .
O5 C26 1.443(5) .
O6 C27 1.369(6) .
O6 C30 1.429(7) .
O16 H16C 0.8500 .
O16 H16D 0.8500 .
O17 C37 1.300(9) .
O17 C39 1.477(9) .
O18 C37 1.177(9) .
C1 C2 1.503(6) .
C2 C7 1.395(6) .
C2 C3 1.400(6) .
C3 C4 1.391(6) .
C4 C5 1.378(7) .
C4 H4 0.9300 .
C5 C6 1.377(7) .
C5 H5 0.9300 .
C6 C7 1.374(7) .
C6 H6 0.9300 .
C7 H7 0.9300 .
C8 C10 1.502(6) .
C8 H8A 0.9700 .
C8 H8B 0.9700 .
C9 C11 1.384(7) 2_575
C9 C10 1.402(6) .
C10 C11 1.381(6) .
C11 C9 1.384(7) 2_575
C11 H11 0.9300 .
C12 H12A 0.9600 .
C12 H12B 0.9600 .
C12 H12C 0.9600 .
C13 C14 1.517(7) .
C13 H13A 0.9700 .
C13 H13B 0.9700 .
C14 C15 1.381(7) .
C15 C16 1.382(8) .
C15 H15 0.9300 .
C16 C17 1.344(9) .
C16 H16 0.9300 .
C17 C18 1.364(8) .
C17 H17 0.9300 .
C18 H18 0.9300 .
C19 C20 1.493(5) .
C20 C25 1.391(6) .
C20 C21 1.406(5) .
C21 C22 1.389(6) .
C22 C23 1.381(6) .
C22 H22 0.9300 .
C23 C24 1.376(7) .
C23 H23 0.9300 .
C24 C25 1.373(6) .
C24 H24 0.9300 .
C25 H25 0.9300 .
C26 C28 1.505(6) .
C26 H26A 0.9700 .
C26 H26B 0.9700 .
C27 C28 1.389(7) .
C27 C29 1.393(7) 2_756
C28 C29 1.385(7) .
C29 C27 1.393(7) 2_756
C29 H29 0.9300 .
C30 H30A 0.9600 .
C30 H30B 0.9600 .
C30 H30C 0.9600 .
C31 C32 1.490(7) .
C31 H31A 0.9700 .
C31 H31B 0.9700 .
C32 C36 1.364(7) .
C33 C34 1.359(10) .
C33 H33 0.9300 .
C34 C35 1.342(10) .
C34 H34 0.9300 .
C35 C36 1.380(9) .
C35 H35 0.9300 .
C36 H36 0.9300 .
C37 C38 1.491(12) .
C38 H38A 0.9600 .
C38 H38B 0.9600 .
C38 H38C 0.9600 .
C39 C40 1.500(12) .
C39 H39A 0.9700 .
C39 H39B 0.9700 .
C40 H40A 0.9600 .
C40 H40B 0.9600 .
C40 H40C 0.9600 .
